data_1567250
loop_
_publ_author_name
'Zuffa, Caterina'
'Cappuccino, Chiara'
'Marchini, Marianna'
'Contini, Laura'
'Farinella, Francesco'
'Maini, Lucia'

_publ_section_title
;
 AgX-based hybrid coordination polymers: mechanochemical synthesis,
 structure and luminescence property characterization.
;
_journal_issue 0
_journal_name_full 'Faraday discussions'
_journal_page_first 448
_journal_page_last 465
_journal_paper_doi 10.1039/d2fd00093h
_journal_volume 241
_journal_year 2023
_chemical_formula_moiety 'Br, C6 H9 N2'
_chemical_formula_sum 'C6 H9 Br N2'
_chemical_formula_weight 189.06
_space_group_crystal_system monoclinic
_space_group_IT_number 14
_space_group_name_Hall '-P 2ybc'
_space_group_name_H-M_alt 'P 1 21/c 1'
_atom_sites_solution_hydrogens geom
_audit_creation_date 2022-05-02
_audit_creation_method
;
Olex2 1.5
(compiled 2022.04.07 svn.rca3783a0 for OlexSys, GUI svn.r6498)
;
_cell_angle_alpha 90
_cell_angle_beta 103.640(9)
_cell_angle_gamma 90
_cell_formula_units_Z 4
_cell_length_a 7.8259(5)
_cell_length_b 13.3434(7)
_cell_length_c 7.8729(8)
_cell_measurement_reflns_used 712
_cell_measurement_temperature 293(2)
_cell_measurement_theta_max 25.5180
_cell_measurement_theta_min 4.0430
_cell_volume 798.93(11)
_computing_cell_refinement 'CrysAlisPro 1.171.38.43 (Rigaku OD, 2015)'
_computing_data_collection 'CrysAlisPro 1.171.38.43 (Rigaku OD, 2015)'
_computing_data_reduction 'CrysAlisPro 1.171.38.43 (Rigaku OD, 2015)'
_computing_molecular_graphics 'Olex2 1.5 (Dolomanov et al., 2009)'
_computing_publication_material 'Olex2 1.5 (Dolomanov et al., 2009)'
_computing_structure_refinement 'SHELXL 2018/3 (Sheldrick, 2015)'
_computing_structure_solution 'SHELXT 2018/2 (Sheldrick, 2018)'
_diffrn_ambient_temperature 293(2)
_diffrn_detector_area_resol_mean 16.1340
_diffrn_detector_type Sapphire3
_diffrn_measured_fraction_theta_full 0.998
_diffrn_measured_fraction_theta_max 0.672
_diffrn_measurement_details
;
List of Runs (angles in degrees, time in seconds):

  # Type    Start    End  Width  t~exp~   \w     \q     \k     \f   Frames
--------------------------------------------------------------------------
  1  \w    -16.00  19.00   1.00   25.00    --  -16.52 -99.00-120.00   35
  2  \w    -18.00  11.00   1.00   25.00    --  -16.52 -99.00  90.00   29
  3  \w    -66.00   2.00   1.00   25.00    --  -16.52 -19.00 -30.00   68
;
_diffrn_measurement_device 'four-circle diffractometer'
_diffrn_measurement_device_type 'Xcalibur, Sapphire3'
_diffrn_measurement_method '\w scans'
_diffrn_radiation_type MoK\a
_diffrn_radiation_wavelength 0.71073
_diffrn_reflns_av_R_equivalents 0.0293
_diffrn_reflns_av_unetI/netI 0.0478
_diffrn_reflns_Laue_measured_fraction_full 0.998
_diffrn_reflns_Laue_measured_fraction_max 0.672
_diffrn_reflns_limit_h_max 4
_diffrn_reflns_limit_h_min -10
_diffrn_reflns_limit_k_max 16
_diffrn_reflns_limit_k_min -17
_diffrn_reflns_limit_l_max 10
_diffrn_reflns_limit_l_min -7
_diffrn_reflns_number 2231
_diffrn_reflns_point_group_measured_fraction_full 0.998
_diffrn_reflns_point_group_measured_fraction_max 0.672
_diffrn_reflns_theta_full 25.000
_diffrn_reflns_theta_max 28.967
_diffrn_reflns_theta_min 3.638
_exptl_absorpt_coefficient_mu 5.064
_exptl_absorpt_correction_T_max 1.00000
_exptl_absorpt_correction_T_min 0.65876
_exptl_absorpt_correction_type multi-scan
_exptl_absorpt_process_details
;
CrysAlisPro 1.171.38.43 (Rigaku Oxford Diffraction, 2015)
Empirical absorption correction using spherical harmonics,
 implemented in SCALE3 ABSPACK scaling algorithm.
;
_exptl_crystal_colour colourless
_exptl_crystal_colour_primary colourless
_exptl_crystal_density_diffrn 1.572
_exptl_crystal_density_method 'not measured'
_exptl_crystal_description prism
_exptl_crystal_F_000 376
_exptl_crystal_size_max 0.475
_exptl_crystal_size_mid 0.364
_exptl_crystal_size_min 0.021
_refine_diff_density_max 0.378
_refine_diff_density_min -0.301
_refine_diff_density_rms 0.067
_refine_ls_extinction_method none
_refine_ls_goodness_of_fit_ref 1.069
_refine_ls_hydrogen_treatment constr
_refine_ls_matrix_type full
_refine_ls_number_parameters 83
_refine_ls_number_reflns 1427
_refine_ls_number_restraints 0
_refine_ls_restrained_S_all 1.069
_refine_ls_R_factor_all 0.0669
_refine_ls_R_factor_gt 0.0428
_refine_ls_shift/su_max 0.000
_refine_ls_shift/su_mean 0.000
_refine_ls_structure_factor_coef Fsqd
_refine_ls_weighting_details 'w=1/[\s^2^(Fo^2^)+(0.0321P)^2^+0.0378P] where P=(Fo^2^+2Fc^2^)/3'
_refine_ls_weighting_scheme calc
_refine_ls_wR_factor_gt 0.0816
_refine_ls_wR_factor_ref 0.0913
_reflns_Friedel_coverage 0.000
_reflns_number_gt 1052
_reflns_number_total 1427
_reflns_threshold_expression 'I > 2\s(I)'
_cod_data_source_file d2fd00093h2.cif
_cod_data_source_block 4picabromoidrata
_cod_depositor_comments 'Adding full bibliography for 1567249--1567254.cif.'
_cod_database_code 1567250
_shelx_shelxl_version_number 2018/3
_shelx_space_group_comment
;
The symmetry employed for this shelxl refinement is uniquely defined
by the following loop, which should always be used as a source of
symmetry information in preference to the above space-group names.
They are only intended as comments.
;
_olex2_refinement_description
;
1. Fixed Uiso
 At 1.2 times of:
  All C(H) groups, All C(H,H) groups, All N(H,H,H) groups
2.a Secondary CH2 refined with riding coordinates:
 C005(H00D,H00E)
2.b Aromatic/amide H refined with riding coordinates:
 C006(H006), C007(H007), C008(H008), C009(H009)
2.c Idealised Me refined as rotating group:
 N002(H00A,H00B,H00C)
;
_olex2_submission_special_instructions 'No special instructions were received'
_oxdiff_exptl_absorpt_empirical_details
;
Empirical correction (ABSPACK) includes:
- Absorption correction using spherical harmonics
- Frame scaling
;

loop_
_space_group_symop_operation_xyz
'x, y, z'
'-x, y+1/2, -z+1/2'
'-x, -y, -z'
'x, -y-1/2, z-1/2'

loop_
_atom_site_label
_atom_site_type_symbol
_atom_site_fract_x
_atom_site_fract_y
_atom_site_fract_z
_atom_site_U_iso_or_equiv
_atom_site_adp_type
_atom_site_occupancy
_atom_site_site_symmetry_order
_atom_site_calc_flag
_atom_site_refinement_flags_posn
_atom_site_refinement_flags_adp
_atom_site_refinement_flags_occupancy
_atom_site_disorder_assembly
_atom_site_disorder_group
Br01 Br 0.95215(6) 0.12326(3) 0.66046(6) 0.0582(2) Uani 1 1 d . . . . .
N002 N 0.9712(4) 0.3623(2) 0.7455(5) 0.0423(9) Uani 1 1 d . . . . .
H00A H 1.076825 0.378993 0.730838 0.051 Uiso 1 1 calc R U . . .
H00B H 0.961052 0.295845 0.745069 0.051 Uiso 1 1 calc R U . . .
H00C H 0.958209 0.386283 0.847243 0.051 Uiso 1 1 calc R U . . .
N003 N 0.3183(4) 0.3821(3) 0.6976(6) 0.0563(10) Uani 1 1 d . . . . .
C004 C 0.6548(4) 0.3951(3) 0.6390(6) 0.0391(10) Uani 1 1 d . . . . .
C005 C 0.8350(4) 0.4047(3) 0.6030(6) 0.0444(11) Uani 1 1 d . . . . .
H00D H 0.836610 0.370218 0.494901 0.053 Uiso 1 1 calc R U . . .
H00E H 0.860446 0.474893 0.588375 0.053 Uiso 1 1 calc R U . . .
C006 C 0.5933(5) 0.4662(3) 0.7356(6) 0.0466(11) Uani 1 1 d . . . . .
H006 H 0.663898 0.519990 0.783520 0.056 Uiso 1 1 calc R U . . .
C007 C 0.4260(5) 0.4570(3) 0.7608(6) 0.0537(12) Uani 1 1 d . . . . .
H007 H 0.386052 0.506128 0.825811 0.064 Uiso 1 1 calc R U . . .
C008 C 0.5447(5) 0.3166(3) 0.5717(6) 0.0566(13) Uani 1 1 d . . . . .
H008 H 0.580782 0.267112 0.504512 0.068 Uiso 1 1 calc R U . . .
C009 C 0.3797(5) 0.3131(4) 0.6065(7) 0.0695(16) Uani 1 1 d . . . . .
H009 H 0.307352 0.259108 0.563251 0.083 Uiso 1 1 calc R U . . .

loop_
_atom_site_aniso_label
_atom_site_aniso_U_11
_atom_site_aniso_U_22
_atom_site_aniso_U_33
_atom_site_aniso_U_23
_atom_site_aniso_U_13
_atom_site_aniso_U_12
Br01 0.0771(3) 0.0489(3) 0.0563(5) 0.0027(2) 0.0312(3) 0.0037(2)
N002 0.0266(15) 0.052(2) 0.052(3) -0.0024(18) 0.0176(16) -0.0012(13)
N003 0.0268(16) 0.079(3) 0.064(3) 0.001(2) 0.0138(17) 0.0041(17)
C004 0.0236(17) 0.053(2) 0.040(3) 0.004(2) 0.0064(17) 0.0021(15)
C005 0.034(2) 0.059(2) 0.045(3) 0.002(2) 0.0163(19) -0.0011(17)
C006 0.035(2) 0.056(2) 0.050(4) -0.006(2) 0.012(2) 0.0000(17)
C007 0.034(2) 0.076(3) 0.054(4) -0.007(2) 0.016(2) 0.012(2)
C008 0.036(2) 0.063(3) 0.072(4) -0.015(2) 0.014(2) 0.0009(19)
C009 0.032(2) 0.074(3) 0.103(5) -0.011(3) 0.015(2) -0.012(2)

loop_
_atom_type_symbol
_atom_type_description
_atom_type_scat_dispersion_real
_atom_type_scat_dispersion_imag
_atom_type_scat_source
C C 0.0033 0.0016 'International Tables Vol C Tables 4.2.6.8 and 6.1.1.4'
H H 0.0000 0.0000 'International Tables Vol C Tables 4.2.6.8 and 6.1.1.4'
Br Br -0.2901 2.4595 'International Tables Vol C Tables 4.2.6.8 and 6.1.1.4'
N N 0.0061 0.0033 'International Tables Vol C Tables 4.2.6.8 and 6.1.1.4'

loop_
_geom_angle_atom_site_label_1
_geom_angle_atom_site_label_2
_geom_angle_atom_site_label_3
_geom_angle
_geom_angle_site_symmetry_1
_geom_angle_site_symmetry_3
_geom_angle_publ_flag
H00A N002 H00B 109.5 . . ?
H00A N002 H00C 109.5 . . ?
H00B N002 H00C 109.5 . . ?
C005 N002 H00A 109.5 . . ?
C005 N002 H00B 109.5 . . ?
C005 N002 H00C 109.5 . . ?
C009 N003 C007 116.6(4) . . ?
C006 C004 C005 120.8(3) . . ?
C006 C004 C008 118.0(3) . . ?
C008 C004 C005 121.2(4) . . ?
N002 C005 C004 111.5(3) . . ?
N002 C005 H00D 109.3 . . ?
N002 C005 H00E 109.3 . . ?
C004 C005 H00D 109.3 . . ?
C004 C005 H00E 109.3 . . ?
H00D C005 H00E 108.0 . . ?
C004 C006 H006 120.4 . . ?
C004 C006 C007 119.3(4) . . ?
C007 C006 H006 120.4 . . ?
N003 C007 C006 123.7(4) . . ?
N003 C007 H007 118.1 . . ?
C006 C007 H007 118.1 . . ?
C004 C008 H008 120.8 . . ?
C004 C008 C009 118.4(4) . . ?
C009 C008 H008 120.8 . . ?
N003 C009 C008 124.0(4) . . ?
N003 C009 H009 118.0 . . ?
C008 C009 H009 118.0 . . ?

loop_
_geom_bond_atom_site_label_1
_geom_bond_atom_site_label_2
_geom_bond_distance
_geom_bond_site_symmetry_2
_geom_bond_publ_flag
N002 H00A 0.8900 . ?
N002 H00B 0.8900 . ?
N002 H00C 0.8900 . ?
N002 C005 1.467(5) . ?
N003 C007 1.326(5) . ?
N003 C009 1.325(6) . ?
C004 C005 1.508(5) . ?
C004 C006 1.372(5) . ?
C004 C008 1.381(5) . ?
C005 H00D 0.9700 . ?
C005 H00E 0.9700 . ?
C006 H006 0.9300 . ?
C006 C007 1.375(5) . ?
C007 H007 0.9300 . ?
C008 H008 0.9300 . ?
C008 C009 1.383(5) . ?
C009 H009 0.9300 . ?

loop_
_geom_torsion_atom_site_label_1
_geom_torsion_atom_site_label_2
_geom_torsion_atom_site_label_3
_geom_torsion_atom_site_label_4
_geom_torsion
_geom_torsion_site_symmetry_1
_geom_torsion_site_symmetry_2
_geom_torsion_site_symmetry_3
_geom_torsion_site_symmetry_4
_geom_torsion_publ_flag
C004 C006 C007 N003 0.5(7) . . . . ?
C004 C008 C009 N003 1.6(7) . . . . ?
C005 C004 C006 C007 177.7(4) . . . . ?
C005 C004 C008 C009 -178.7(4) . . . . ?
C006 C004 C005 N002 85.8(5) . . . . ?
C006 C004 C008 C009 -0.6(6) . . . . ?
C007 N003 C009 C008 -1.5(7) . . . . ?
C008 C004 C005 N002 -96.2(5) . . . . ?
C008 C004 C006 C007 -0.3(6) . . . . ?
C009 N003 C007 C006 0.4(7) . . . . ?
